data_4132387
loop_
_publ_author_name
'Hoshimoto, Yoichi'
'Kinoshita, Takuya'
'Hazra, Sunit'
'Ohashi, Masato'
'Ogoshi, Sensuke'

_publ_section_title
;
 Main-Group-Catalyzed Reductive Alkylation of Multiply Substituted Amines
 with Aldehydes Using H<sub>2</sub>.
;
_journal_issue 23
_journal_name_full 'Journal of the American Chemical Society'
_journal_page_first 7292
_journal_page_last 7300
_journal_paper_doi 10.1021/jacs.8b03626
_journal_volume 140
_journal_year 2018
_chemical_formula_moiety 'C15 H11 N O3'
_chemical_formula_sum 'C15 H11 N O3'
_chemical_formula_weight 253.25
_space_group_crystal_system monoclinic
_space_group_IT_number 14
_space_group_name_Hall '-P 2ybc'
_space_group_name_H-M_alt 'P 1 21/c 1'
_atom_sites_solution_hydrogens geom
_audit_creation_method SHELXL-2017/1
_cell_angle_alpha 90
_cell_angle_beta 93.510(6)
_cell_angle_gamma 90
_cell_formula_units_Z 4
_cell_length_a 22.6526(15)
_cell_length_b 7.9132(5)
_cell_length_c 6.8187(4)
_cell_measurement_reflns_used 2945
_cell_measurement_temperature 123
_cell_measurement_theta_max 72.0890
_cell_measurement_theta_min 5.8910
_cell_volume 1219.99(13)
_computing_structure_refinement 'SHELXL-2017/1 (Sheldrick, 2017)'
_computing_structure_solution 'SHELXT 2014/5 (Sheldrick, 2014)'
_diffrn_ambient_temperature 123
_diffrn_measured_fraction_theta_full 0.995
_diffrn_measured_fraction_theta_max 0.976
_diffrn_measurement_device_type 'XtaLAB Synergy, Single source at offset/far, HyPix'
_diffrn_radiation_type CuK\a
_diffrn_radiation_wavelength 1.54184
_diffrn_reflns_av_R_equivalents 0.0985
_diffrn_reflns_av_unetI/netI 0.0630
_diffrn_reflns_Laue_measured_fraction_full 0.995
_diffrn_reflns_Laue_measured_fraction_max 0.976
_diffrn_reflns_limit_h_max 27
_diffrn_reflns_limit_h_min -28
_diffrn_reflns_limit_k_max 8
_diffrn_reflns_limit_k_min -9
_diffrn_reflns_limit_l_max 8
_diffrn_reflns_limit_l_min -8
_diffrn_reflns_number 9971
_diffrn_reflns_point_group_measured_fraction_full 0.995
_diffrn_reflns_point_group_measured_fraction_max 0.976
_diffrn_reflns_theta_full 67.684
_diffrn_reflns_theta_max 74.390
_diffrn_reflns_theta_min 3.910
_exptl_absorpt_coefficient_mu 0.800
_exptl_absorpt_correction_T_max 1.00000
_exptl_absorpt_correction_T_min 0.52686
_exptl_absorpt_correction_type multi-scan
_exptl_absorpt_process_details
;
CrysAlisPro 1.171.39.31d (Rigaku Oxford Diffraction, 2017)
Empirical absorption correction using spherical harmonics,
 implemented in SCALE3 ABSPACK scaling algorithm.
;
_exptl_crystal_colour yellow
_exptl_crystal_density_diffrn 1.379
_exptl_crystal_description plate
_exptl_crystal_F_000 528
_exptl_crystal_size_max 0.100
_exptl_crystal_size_mid 0.050
_exptl_crystal_size_min 0.050
_refine_diff_density_max 0.510
_refine_diff_density_min -0.509
_refine_diff_density_rms 0.129
_refine_ls_extinction_method none
_refine_ls_goodness_of_fit_ref 1.073
_refine_ls_hydrogen_treatment constr
_refine_ls_matrix_type full
_refine_ls_number_parameters 172
_refine_ls_number_reflns 2431
_refine_ls_number_restraints 0
_refine_ls_restrained_S_all 1.073
_refine_ls_R_factor_all 0.0970
_refine_ls_R_factor_gt 0.0797
_refine_ls_shift/su_max 0.000
_refine_ls_shift/su_mean 0.000
_refine_ls_structure_factor_coef Fsqd
_refine_ls_weighting_details 'w=1/[\s^2^(Fo^2^)+(0.1506P)^2^+0.2693P] where P=(Fo^2^+2Fc^2^)/3'
_refine_ls_weighting_scheme calc
_refine_ls_wR_factor_gt 0.2038
_refine_ls_wR_factor_ref 0.2272
_reflns_Friedel_coverage 0.000
_reflns_number_gt 1835
_reflns_number_total 2431
_reflns_threshold_expression 'I > 2\s(I)'
_cod_data_source_file ja8b03626_si_002.cif
_cod_data_source_block 3av
_cod_original_sg_symbol_H-M 'P 21/c'
_cod_database_code 4132387
_shelx_shelxl_version_number 2017/1
_shelx_space_group_comment
;
The symmetry employed for this shelxl refinement is uniquely defined
by the following loop, which should always be used as a source of
symmetry information in preference to the above space-group names.
They are only intended as comments.
;

loop_
_space_group_symop_operation_xyz
'x, y, z'
'-x, y+1/2, -z+1/2'
'-x, -y, -z'
'x, -y-1/2, z-1/2'

loop_
_atom_site_label
_atom_site_type_symbol
_atom_site_fract_x
_atom_site_fract_y
_atom_site_fract_z
_atom_site_U_iso_or_equiv
_atom_site_adp_type
_atom_site_occupancy
_atom_site_site_symmetry_order
_atom_site_calc_flag
_atom_site_refinement_flags_posn
_atom_site_refinement_flags_adp
O19 O 0.75911(8) 0.4955(2) 0.3981(3) 0.0371(5) Uani 1 1 d . .
O9 O 0.84926(8) 0.3984(2) 0.5055(3) 0.0366(5) Uani 1 1 d . .
O18 O 0.94536(9) 0.3810(3) 0.6119(3) 0.0446(6) Uani 1 1 d . .
N10 N 0.76097(9) 0.8791(3) 0.3962(3) 0.0325(5) Uani 1 1 d . .
H10 H 0.740577 0.793986 0.352507 0.039 Uiso 1 1 calc R U
C7 C 0.83962(11) 0.6869(3) 0.4875(3) 0.0270(6) Uani 1 1 d . .
C6 C 0.81772(10) 0.8521(3) 0.4621(3) 0.0276(5) Uani 1 1 d . .
C2 C 0.89759(11) 0.6552(3) 0.5527(3) 0.0291(6) Uani 1 1 d . .
C5 C 0.85902(11) 0.9822(3) 0.5104(4) 0.0305(6) Uani 1 1 d . .
H5 H 0.846939 1.094197 0.498299 0.037 Uiso 1 1 calc R U
C8 C 0.80910(12) 0.5273(3) 0.4543(3) 0.0304(6) Uani 1 1 d . .
C4 C 0.91652(11) 0.9475(3) 0.5748(3) 0.0315(6) Uani 1 1 d . .
H4 H 0.942121 1.037278 0.603293 0.038 Uiso 1 1 calc R U
C3 C 0.93809(11) 0.7817(3) 0.5991(3) 0.0310(6) Uani 1 1 d . .
H3 H 0.976916 0.758763 0.643299 0.037 Uiso 1 1 calc R U
C12 C 0.66715(12) 1.0271(3) 0.3454(4) 0.0336(6) Uani 1 1 d . .
C1 C 0.90434(12) 0.4685(3) 0.5643(4) 0.0336(6) Uani 1 1 d . .
C11 C 0.73235(11) 1.0442(3) 0.3949(4) 0.0352(6) Uani 1 1 d . .
H11A H 0.749664 1.116476 0.298928 0.042 Uiso 1 1 calc R U
H11B H 0.738864 1.096571 0.523057 0.042 Uiso 1 1 calc R U
C13 C 0.63220(13) 0.9218(4) 0.4560(4) 0.0466(7) Uani 1 1 d . .
H13 H 0.649378 0.861229 0.561569 0.056 Uiso 1 1 calc R U
C17 C 0.63983(13) 1.1151(4) 0.1900(4) 0.0453(7) Uani 1 1 d . .
H17 H 0.662412 1.184376 0.113810 0.054 Uiso 1 1 calc R U
C15 C 0.54572(14) 0.9975(5) 0.2565(5) 0.0559(9) Uani 1 1 d . .
H15 H 0.505185 0.988707 0.227528 0.067 Uiso 1 1 calc R U
C14 C 0.57212(14) 0.9077(5) 0.4082(5) 0.0552(8) Uani 1 1 d . .
H14 H 0.549404 0.835791 0.480762 0.066 Uiso 1 1 calc R U
C16 C 0.57984(14) 1.1022(5) 0.1456(5) 0.0549(9) Uani 1 1 d . .
H16 H 0.562228 1.163541 0.041431 0.066 Uiso 1 1 calc R U

loop_
_atom_site_aniso_label
_atom_site_aniso_U_11
_atom_site_aniso_U_22
_atom_site_aniso_U_33
_atom_site_aniso_U_23
_atom_site_aniso_U_13
_atom_site_aniso_U_12
O19 0.0410(11) 0.0297(9) 0.0410(10) -0.0038(8) 0.0051(8) -0.0058(7)
O9 0.0494(11) 0.0216(9) 0.0394(10) 0.0019(7) 0.0082(8) 0.0029(7)
O18 0.0525(12) 0.0367(11) 0.0451(11) 0.0052(8) 0.0089(9) 0.0179(9)
N10 0.0353(12) 0.0224(10) 0.0396(11) -0.0031(8) 0.0009(9) 0.0029(8)
C7 0.0359(13) 0.0204(12) 0.0253(10) -0.0001(8) 0.0075(9) 0.0011(9)
C6 0.0328(12) 0.0231(11) 0.0277(11) -0.0020(9) 0.0072(9) 0.0017(9)
C2 0.0343(13) 0.0266(12) 0.0271(11) -0.0016(9) 0.0080(9) 0.0044(9)
C5 0.0382(14) 0.0226(11) 0.0311(12) -0.0009(9) 0.0058(10) 0.0009(9)
C8 0.0411(15) 0.0243(12) 0.0267(12) 0.0008(9) 0.0087(10) 0.0007(10)
C4 0.0375(13) 0.0304(13) 0.0275(11) -0.0042(9) 0.0091(10) -0.0057(10)
C3 0.0305(12) 0.0359(13) 0.0270(11) -0.0008(9) 0.0061(9) 0.0025(10)
C12 0.0376(14) 0.0312(13) 0.0328(13) -0.0024(10) 0.0074(10) 0.0068(10)
C1 0.0411(14) 0.0298(13) 0.0304(12) 0.0030(9) 0.0067(10) 0.0086(10)
C11 0.0387(15) 0.0254(12) 0.0412(14) -0.0015(10) 0.0016(11) 0.0070(10)
C13 0.0436(16) 0.0493(17) 0.0478(16) 0.0106(14) 0.0102(12) 0.0051(13)
C17 0.0483(17) 0.0432(16) 0.0444(15) 0.0084(13) 0.0017(12) 0.0051(13)
C15 0.0361(16) 0.068(2) 0.064(2) -0.0129(17) 0.0015(14) 0.0049(14)
C14 0.0442(18) 0.059(2) 0.064(2) 0.0006(16) 0.0156(15) -0.0014(14)
C16 0.0497(18) 0.063(2) 0.0509(18) 0.0056(16) -0.0046(14) 0.0098(15)

loop_
_atom_type_symbol
_atom_type_description
_atom_type_scat_dispersion_real
_atom_type_scat_dispersion_imag
_atom_type_scat_source
C C 0.0181 0.0091 'International Tables Vol C Tables 4.2.6.8 and 6.1.1.4'
H H 0.0000 0.0000 'International Tables Vol C Tables 4.2.6.8 and 6.1.1.4'
N N 0.0311 0.0180 'International Tables Vol C Tables 4.2.6.8 and 6.1.1.4'
O O 0.0492 0.0322 'International Tables Vol C Tables 4.2.6.8 and 6.1.1.4'

loop_
_geom_angle_atom_site_label_1
_geom_angle_atom_site_label_2
_geom_angle_atom_site_label_3
_geom_angle
C8 O9 C1 109.67(19)
C6 N10 C11 123.8(2)
C6 N10 H10 118.1
C11 N10 H10 118.1
C2 C7 C6 122.0(2)
C2 C7 C8 109.0(2)
C6 C7 C8 129.0(2)
N10 C6 C7 120.6(2)
N10 C6 C5 124.3(2)
C7 C6 C5 115.1(2)
C3 C2 C7 123.1(2)
C3 C2 C1 130.0(2)
C7 C2 C1 106.8(2)
C4 C5 C6 121.9(2)
C4 C5 H5 119.1
C6 C5 H5 119.1
O19 C8 O9 120.9(2)
O19 C8 C7 131.6(2)
O9 C8 C7 107.5(2)
C5 C4 C3 122.6(2)
C5 C4 H4 118.7
C3 C4 H4 118.7
C2 C3 C4 115.3(2)
C2 C3 H3 122.3
C4 C3 H3 122.3
C17 C12 C13 118.1(3)
C17 C12 C11 121.0(2)
C13 C12 C11 120.9(2)
O18 C1 O9 121.0(2)
O18 C1 C2 132.1(3)
O9 C1 C2 107.0(2)
N10 C11 C12 110.6(2)
N10 C11 H11A 109.5
C12 C11 H11A 109.5
N10 C11 H11B 109.5
C12 C11 H11B 109.5
H11A C11 H11B 108.1
C14 C13 C12 120.1(3)
C14 C13 H13 120.0
C12 C13 H13 120.0
C16 C17 C12 121.4(3)
C16 C17 H17 119.3
C12 C17 H17 119.3
C14 C15 C16 119.4(3)
C14 C15 H15 120.3
C16 C15 H15 120.3
C15 C14 C13 121.1(3)
C15 C14 H14 119.5
C13 C14 H14 119.5
C17 C16 C15 119.9(3)
C17 C16 H16 120.0
C15 C16 H16 120.0

loop_
_geom_bond_atom_site_label_1
_geom_bond_atom_site_label_2
_geom_bond_distance
O19 C8 1.200(3)
O9 C8 1.397(3)
O9 C1 1.402(3)
O18 C1 1.188(3)
N10 C6 1.353(3)
N10 C11 1.458(3)
N10 H10 0.8600
C7 C2 1.383(3)
C7 C6 1.405(3)
C7 C8 1.451(3)
C6 C5 1.416(3)
C2 C3 1.381(4)
C2 C1 1.487(3)
C5 C4 1.376(4)
C5 H5 0.9300
C4 C3 1.407(4)
C4 H4 0.9300
C3 H3 0.9300
C12 C17 1.382(4)
C12 C13 1.401(4)
C12 C11 1.501(4)
C11 H11A 0.9700
C11 H11B 0.9700
C13 C14 1.385(4)
C13 H13 0.9300
C17 C16 1.378(4)
C17 H17 0.9300
C15 C14 1.362(5)
C15 C16 1.388(5)
C15 H15 0.9300
C14 H14 0.9300
C16 H16 0.9300
